data_4074555
loop_
_publ_author_name
'Halder, Sarmistha'
'Drew, Michael G. B.'
'Bhattacharya, Samaresh'

_publ_section_title
;
 Unusual Transformation of Trialkylamines Mediated by Platinum
;
_journal_issue 26
_journal_name_full Organometallics
_journal_page_first 5969
_journal_paper_doi 10.1021/om0607494
_journal_volume 25
_journal_year 2006
_chemical_formula_sum 'C24 H33 N3 O Pt'
_chemical_formula_weight 574.62
_chemical_name_systematic
; 
 ? 
;
_space_group_IT_number 19
_symmetry_cell_setting orthorhombic
_symmetry_space_group_name_Hall 'P 2ac 2ab'
_symmetry_space_group_name_H-M 'P 21 21 21'
_atom_sites_solution_hydrogens geom
_atom_sites_solution_primary direct
_atom_sites_solution_secondary difmap
_audit_creation_method SHELXL-97
_cell_angle_alpha 90.00
_cell_angle_beta 90.00
_cell_angle_gamma 90.00
_cell_formula_units_Z 4
_cell_length_a 7.965(9)
_cell_length_b 16.941(17)
_cell_length_c 17.97(2)
_cell_measurement_temperature 293(2)
_cell_volume 2425(5)
_computing_cell_refinement XDS
_computing_data_collection 'XDS (Kabsch, 1991)'
_computing_data_reduction XDS
_computing_molecular_graphics PLATON(Spek,1994)
_computing_structure_refinement 'SHELXL-93 (Sheldrick, 1993)'
_computing_structure_solution 'SHELXS-86 (Sheldrick, 1990)'
_diffrn_ambient_temperature 293(2)
_diffrn_measured_fraction_theta_full 0.982
_diffrn_measured_fraction_theta_max 0.982
_diffrn_measurement_device 'Marresearch Image Plate'
_diffrn_measurement_method '95 frames at 2^o intervals, counting time 2 min.'
_diffrn_radiation_monochromator graphite
_diffrn_radiation_source 'fine-focus sealed tube'
_diffrn_radiation_type MoK\a
_diffrn_radiation_wavelength 0.71073
_diffrn_reflns_av_R_equivalents 0.1723
_diffrn_reflns_av_sigmaI/netI 0.1543
_diffrn_reflns_limit_h_max 9
_diffrn_reflns_limit_h_min -9
_diffrn_reflns_limit_k_max 20
_diffrn_reflns_limit_k_min -20
_diffrn_reflns_limit_l_max 21
_diffrn_reflns_limit_l_min -21
_diffrn_reflns_number 15268
_diffrn_reflns_theta_full 25.90
_diffrn_reflns_theta_max 25.90
_diffrn_reflns_theta_min 1.65
_exptl_absorpt_coefficient_mu 5.807
_exptl_absorpt_correction_T_max 1.000
_exptl_absorpt_correction_T_min 0.601
_exptl_absorpt_correction_type empirical
_exptl_absorpt_process_details 'Walker et al., Acta Cryst 1983 A39 158'
_exptl_crystal_colour black
_exptl_crystal_density_diffrn 1.602
_exptl_crystal_density_method 'not measured'
_exptl_crystal_description needle
_exptl_crystal_F_000 1152
_exptl_crystal_size_max 0.30
_exptl_crystal_size_mid 0.05
_exptl_crystal_size_min 0.03
_refine_diff_density_max 1.117
_refine_diff_density_min -2.863
_refine_diff_density_rms 0.194
_refine_ls_abs_structure_details 'Flack H D (1983), Acta Cryst. A39, 876-881'
_refine_ls_abs_structure_Flack 0.0(4)
_refine_ls_extinction_method none
_refine_ls_goodness_of_fit_ref 1.168
_refine_ls_hydrogen_treatment mixed
_refine_ls_matrix_type full
_refine_ls_number_parameters 270
_refine_ls_number_reflns 4611
_refine_ls_number_restraints 1
_refine_ls_restrained_S_all 1.168
_refine_ls_R_factor_all 0.1534
_refine_ls_R_factor_gt 0.1037
_refine_ls_shift/su_max 0.000
_refine_ls_shift/su_mean 0.000
_refine_ls_structure_factor_coef Fsqd
_refine_ls_weighting_details
;
_refine_ls_weighting_details 
  w=1/[\s^2^(Fo^2^)+(0.0131P)^2^+21.5084P] where P=(Fo^2^+2Fc^2^)/3 
;
_refine_ls_weighting_scheme calc
_refine_ls_wR_factor_gt 0.1374
_refine_ls_wR_factor_ref 0.1529
_reflns_number_gt 3113
_reflns_number_total 4611
_reflns_threshold_expression >2sigma(I)
_cod_data_source_file om0607494si20060818_102702.cif
_cod_data_source_block s9
_cod_original_sg_symbol_H-M P212121
_cod_database_code 4074555

loop_
_symmetry_equiv_pos_as_xyz
'x, y, z'
'-x, y+1/2, -z+1/2'
'-x+1/2, -y, z+1/2'
'x+1/2, -y+1/2, -z'

loop_
_atom_site_label
_atom_site_type_symbol
_atom_site_fract_x
_atom_site_fract_y
_atom_site_fract_z
_atom_site_U_iso_or_equiv
_atom_site_adp_type
_atom_site_occupancy
_atom_site_symmetry_multiplicity
_atom_site_calc_flag
_atom_site_refinement_flags
_atom_site_disorder_assembly
_atom_site_disorder_group
Pt Pt 0.43746(11) 0.48068(5) 0.39658(4) 0.0443(2) Uani 1 1 d . . .
O1 O 0.580(2) 0.5803(8) 0.4169(8) 0.073(5) Uani 1 1 d . . .
C4 C 0.577(3) 0.6231(11) 0.4791(13) 0.052(6) Uani 1 1 d . . .
C5 C 0.670(3) 0.6931(13) 0.4854(17) 0.076(8) Uani 1 1 d . . .
H5 H 0.7340 0.7087 0.4448 0.091 Uiso 1 1 calc R . .
C6 C 0.672(3) 0.7400(15) 0.5477(19) 0.087(10) Uani 1 1 d . . .
H6 H 0.7396 0.7847 0.5495 0.105 Uiso 1 1 calc R A .
C7 C 0.570(3) 0.7191(11) 0.6091(17) 0.073(6) Uani 1 1 d . . .
C8 C 0.478(2) 0.6533(9) 0.6051(14) 0.049(6) Uani 1 1 d . . .
H8 H 0.4101 0.6400 0.6454 0.059 Uiso 1 1 calc R A .
C9 C 0.4788(19) 0.6033(11) 0.5424(11) 0.036(5) Uani 1 1 d D . .
C71 C 0.576(4) 0.7748(13) 0.6754(16) 0.113(11) Uani 1 1 d . . .
H71A H 0.4715 0.7722 0.7020 0.135 Uiso 1 1 calc R A .
H71B H 0.5941 0.8278 0.6583 0.135 Uiso 1 1 calc R . .
H71C H 0.6661 0.7596 0.7079 0.135 Uiso 1 1 calc R . .
N2 N 0.3653(18) 0.5388(9) 0.5513(8) 0.038(5) Uani 1 1 d D . .
N1 N 0.3439(18) 0.4896(11) 0.4981(8) 0.044(4) Uani 1 1 d . . .
C11 C 0.201(3) 0.4331(12) 0.5214(10) 0.050(6) Uani 1 1 d . . .
C16 C 0.036(2) 0.4585(11) 0.5022(12) 0.042(6) Uani 1 1 d . . .
C15 C -0.091(3) 0.4071(17) 0.5295(15) 0.073(9) Uani 1 1 d . . .
H15 H -0.2038 0.4218 0.5270 0.088 Uiso 1 1 calc R A .
C14 C -0.048(4) 0.3375(15) 0.5589(15) 0.088(9) Uani 1 1 d . . .
H14 H -0.1356 0.3032 0.5702 0.105 Uiso 1 1 calc R . .
C13 C 0.111(3) 0.3108(12) 0.5743(11) 0.057(7) Uani 1 1 d . . .
H13 H 0.1293 0.2612 0.5949 0.068 Uiso 1 1 calc R A .
C12 C 0.249(3) 0.3626(12) 0.5572(12) 0.051(7) Uani 1 1 d . . .
C161 C 0.009(3) 0.5345(11) 0.4679(13) 0.068(8) Uani 1 1 d . . .
H16A H -0.1050 0.5510 0.4764 0.081 Uiso 1 1 calc R A .
H16B H 0.0287 0.5306 0.4154 0.081 Uiso 1 1 calc R . .
H16C H 0.0842 0.5724 0.4892 0.081 Uiso 1 1 calc R . .
C121 C 0.428(4) 0.3395(12) 0.5707(12) 0.076(8) Uani 1 1 d . . .
H12A H 0.5014 0.3785 0.5494 0.091 Uiso 1 1 calc R A .
H12B H 0.4498 0.2892 0.5482 0.091 Uiso 1 1 calc R . .
H12C H 0.4482 0.3362 0.6233 0.091 Uiso 1 1 calc R . .
N3 N 0.520(2) 0.4722(14) 0.2851(11) 0.072(6) Uani 1 1 d . A .
C31 C 0.454(5) 0.5397(15) 0.2431(14) 0.086(10) Uani 1 1 d . . .
H31 H 0.4915 0.5307 0.1919 0.103 Uiso 1 1 calc R A .
C32 C 0.263(3) 0.5434(14) 0.2376(11) 0.073(9) Uani 1 1 d . . .
H32A H 0.2220 0.4952 0.2164 0.088 Uiso 1 1 calc R . .
H32B H 0.2315 0.5870 0.2065 0.088 Uiso 1 1 calc R . .
H32C H 0.2164 0.5504 0.2864 0.088 Uiso 1 1 calc R . .
C33 C 0.523(7) 0.621(3) 0.263(2) 0.24(3) Uani 1 1 d . . .
H33D H 0.4875 0.6354 0.3124 0.290 Uiso 1 1 calc R . .
H33E H 0.4813 0.6597 0.2283 0.290 Uiso 1 1 calc R . .
H33F H 0.6434 0.6203 0.2611 0.290 Uiso 1 1 calc R . .
C341 C 0.728(3) 0.477(2) 0.2847(13) 0.095(10) Uani 0.27(3) 1 d P A 1
H34A H 0.7659 0.5107 0.3246 0.114 Uiso 0.27(3) 1 calc PR A 1
H34B H 0.7739 0.4244 0.2928 0.114 Uiso 0.27(3) 1 calc PR A 1
C351 C 0.786(10) 0.508(5) 0.212(4) 0.068(9) Uiso 0.27(3) 1 d P A 1
H35A H 0.8976 0.5289 0.2169 0.081 Uiso 0.27(3) 1 calc PR A 1
H35B H 0.7119 0.5493 0.1955 0.081 Uiso 0.27(3) 1 calc PR A 1
H35C H 0.7866 0.4664 0.1755 0.081 Uiso 0.27(3) 1 calc PR A 1
C342 C 0.728(3) 0.477(2) 0.2847(13) 0.095(10) Uani 0.73(3) 1 d P A 2
H34C H 0.7681 0.4817 0.2341 0.114 Uiso 0.73(3) 1 calc PR A 2
H34D H 0.7649 0.5223 0.3128 0.114 Uiso 0.73(3) 1 calc PR A 2
C352 C 0.794(4) 0.405(2) 0.3182(19) 0.068(9) Uiso 0.73(3) 1 d P A 2
H35D H 0.7951 0.3631 0.2818 0.081 Uiso 0.73(3) 1 calc PR A 2
H35E H 0.7249 0.3893 0.3595 0.081 Uiso 0.73(3) 1 calc PR A 2
H35F H 0.9066 0.4139 0.3354 0.081 Uiso 0.73(3) 1 calc PR A 2
C1 C 0.321(3) 0.3843(15) 0.3681(12) 0.084(9) Uani 1 1 d . A 2
H1A H 0.3501 0.3431 0.4032 0.101 Uiso 1 1 calc R A 2
H1B H 0.2010 0.3933 0.3720 0.101 Uiso 1 1 calc R A 2
C2 C 0.358(3) 0.3561(16) 0.2923(14) 0.071(8) Uani 1 1 d . A 2
H2 H 0.3136 0.3086 0.2755 0.085 Uiso 1 1 calc R A 2
C3 C 0.454(5) 0.3973(15) 0.2498(14) 0.067(7) Uani 1 1 d . A 2
C37 C 0.506(4) 0.3806(18) 0.1714(12) 0.113(14) Uani 1 1 d . A 2
H37A H 0.4692 0.3287 0.1574 0.136 Uiso 1 1 calc R A 2
H37B H 0.6260 0.3835 0.1677 0.136 Uiso 1 1 calc R A 2
H37C H 0.4563 0.4188 0.1387 0.136 Uiso 1 1 calc R A 2

loop_
_atom_site_aniso_label
_atom_site_aniso_U_11
_atom_site_aniso_U_22
_atom_site_aniso_U_33
_atom_site_aniso_U_23
_atom_site_aniso_U_13
_atom_site_aniso_U_12
Pt 0.0482(4) 0.0436(4) 0.0410(3) 0.0014(5) 0.0029(5) 0.0054(5)
O1 0.085(11) 0.063(10) 0.071(11) 0.000(8) 0.027(11) -0.015(10)
C4 0.044(13) 0.032(12) 0.081(16) -0.002(11) 0.006(15) 0.008(13)
C5 0.083(19) 0.030(15) 0.11(2) -0.003(16) 0.018(18) -0.012(14)
C6 0.062(18) 0.036(17) 0.16(3) -0.002(19) -0.03(2) -0.017(14)
C7 0.065(14) 0.045(13) 0.108(19) 0.004(17) -0.01(2) -0.022(14)
C8 0.073(16) 0.026(10) 0.050(12) 0.003(12) 0.002(15) -0.005(9)
C9 0.014(11) 0.037(13) 0.055(13) -0.014(10) 0.007(9) 0.016(8)
C71 0.14(3) 0.044(15) 0.15(3) -0.032(17) -0.05(3) -0.03(2)
N2 0.040(10) 0.046(14) 0.029(9) 0.005(8) 0.009(7) -0.004(9)
N1 0.045(10) 0.049(12) 0.039(9) -0.011(10) 0.000(8) 0.003(9)
C11 0.10(2) 0.030(13) 0.021(11) 0.001(10) -0.010(12) 0.000(13)
C16 0.006(10) 0.046(16) 0.073(14) 0.004(10) 0.019(10) -0.006(8)
C15 0.036(17) 0.09(2) 0.09(2) -0.040(17) -0.010(15) -0.005(15)
C14 0.09(2) 0.058(18) 0.12(2) -0.033(16) 0.05(2) 0.00(2)
C13 0.10(2) 0.016(11) 0.051(13) 0.005(9) 0.029(13) -0.001(12)
C12 0.086(19) 0.018(12) 0.049(14) 0.008(10) -0.007(13) -0.021(12)
C161 0.078(19) 0.030(17) 0.096(18) 0.016(12) 0.033(13) 0.003(11)
C121 0.10(2) 0.070(18) 0.059(15) 0.009(12) 0.017(19) 0.04(2)
N3 0.041(12) 0.085(15) 0.092(15) 0.057(14) 0.007(10) 0.018(11)
C31 0.12(3) 0.07(2) 0.068(17) 0.000(14) 0.01(2) -0.06(2)
C32 0.09(2) 0.09(2) 0.039(13) -0.009(13) -0.033(13) 0.047(17)
C33 0.29(8) 0.24(5) 0.19(5) 0.05(4) -0.16(5) -0.05(5)
C341 0.077(18) 0.14(3) 0.073(17) -0.03(2) 0.034(14) -0.05(2)
C342 0.077(18) 0.14(3) 0.073(17) -0.03(2) 0.034(14) -0.05(2)
C1 0.10(2) 0.09(2) 0.058(17) -0.051(14) -0.036(15) 0.047(17)
C2 0.078(19) 0.069(19) 0.066(18) -0.028(15) -0.001(15) -0.020(15)
C3 0.08(2) 0.056(17) 0.064(17) -0.013(13) -0.015(19) -0.002(18)
C37 0.13(4) 0.16(3) 0.050(17) -0.029(18) 0.038(17) 0.03(2)

loop_
_atom_type_symbol
_atom_type_description
_atom_type_scat_dispersion_real
_atom_type_scat_dispersion_imag
_atom_type_scat_source
C C 0.0033 0.0016 'International Tables Vol C Tables 4.2.6.8 and 6.1.1.4'
H H 0.0000 0.0000 'International Tables Vol C Tables 4.2.6.8 and 6.1.1.4'
N N 0.0061 0.0033 'International Tables Vol C Tables 4.2.6.8 and 6.1.1.4'
O O 0.0106 0.0060 'International Tables Vol C Tables 4.2.6.8 and 6.1.1.4'
Pt Pt -1.7033 8.3905 'International Tables Vol C Tables 4.2.6.8 and 6.1.1.4'

loop_
_geom_angle_atom_site_label_1
_geom_angle_atom_site_label_2
_geom_angle_atom_site_label_3
_geom_angle
C1 Pt N1 97.3(9)
C1 Pt O1 173.4(9)
N1 Pt O1 88.9(7)
C1 Pt N3 80.9(10)
N1 Pt N3 176.0(7)
O1 Pt N3 93.0(7)
C4 O1 Pt 125.7(14)
O1 C4 C5 121(2)
O1 C4 C9 123.7(19)
C5 C4 C9 115(2)
C6 C5 C4 124(3)
C5 C6 C7 119(2)
C8 C7 C6 119(3)
C8 C7 C71 125(3)
C6 C7 C71 116(2)
C7 C8 C9 123(2)
C8 C9 C4 120.2(17)
C8 C9 N2 111.6(17)
C4 C9 N2 128.1(18)
N1 N2 C9 120.0(16)
N2 N1 C11 107.4(14)
N2 N1 Pt 133.6(14)
C11 N1 Pt 118.7(12)
C12 C11 C16 128(2)
C12 C11 N1 117(2)
C16 C11 N1 115.2(17)
C15 C16 C11 112.8(19)
C15 C16 C161 126(2)
C11 C16 C161 120.8(19)
C14 C15 C16 119(3)
C15 C14 C13 127(3)
C14 C13 C12 118(2)
C11 C12 C13 114(2)
C11 C12 C121 124(2)
C13 C12 C121 122(2)
C31 N3 C3 108(2)
C31 N3 C342 109(2)
C3 N3 C342 113(2)
C31 N3 C341 109(2)
C3 N3 C341 113(2)
C342 N3 C341 0(3)
C31 N3 Pt 108.7(16)
C3 N3 Pt 110.1(15)
C342 N3 Pt 108.2(13)
C341 N3 Pt 108.2(13)
N3 C31 C32 115(2)
N3 C31 C33 117(3)
C32 C31 C33 110(3)
C351 C341 N3 109(4)
C352 C342 N3 109(2)
C2 C1 Pt 115(2)
C3 C2 C1 120(2)
C2 C3 C37 129(3)
C2 C3 N3 114(2)
C37 C3 N3 117(3)

loop_
_geom_bond_atom_site_label_1
_geom_bond_atom_site_label_2
_geom_bond_distance
Pt C1 1.95(3)
Pt N1 1.976(15)
Pt O1 2.065(15)
Pt N3 2.114(19)
O1 C4 1.33(2)
C4 C5 1.40(3)
C4 C9 1.42(3)
C5 C6 1.37(3)
C6 C7 1.41(4)
C7 C8 1.34(2)
C7 C71 1.52(3)
C8 C9 1.41(3)
C9 N2 1.427(15)
N2 N1 1.279(19)
N1 C11 1.55(3)
C11 C12 1.41(3)
C11 C16 1.43(3)
C16 C15 1.42(3)
C16 C161 1.44(2)
C15 C14 1.34(3)
C14 C13 1.37(4)
C13 C12 1.44(3)
C12 C121 1.50(3)
N3 C31 1.47(3)
N3 C3 1.52(3)
N3 C342 1.65(3)
N3 C341 1.65(3)
C31 C32 1.52(4)
C31 C33 1.53(4)
C341 C351 1.49(7)
C342 C352 1.46(4)
C1 C2 1.47(3)
C2 C3 1.28(3)
C3 C37 1.50(3)
